data_7048846
loop_
_publ_author_name
'Lin, Jian'
'Liu, Qi'
'Yue, Zenghui'
'Diefenbach, Kariem'
'Cheng, Liwei'
'Lin, Yuejian'
'Wang, Jian-Qiang'

_publ_section_title
;
 Expansion of the structural diversity of f-element bearing molybdate
 iodates: synthesis, structures, and optical properties.
;
_journal_issue 15
_journal_name_full 'Dalton transactions (Cambridge, England : 2003)'
_journal_page_first 4823
_journal_page_last 4829
_journal_paper_doi 10.1039/c8dt05120h
_journal_volume 48
_journal_year 2019
_chemical_formula_moiety ErIMo2O12
_chemical_formula_sum 'Er I Mo2 O12'
_chemical_formula_weight 678.04
_chemical_melting_point ?
_chemical_name_common 'Erbium molybdate iodate'
_space_group_crystal_system monoclinic
_space_group_IT_number 14
_space_group_name_Hall '-P 2yn'
_space_group_name_H-M_alt 'P 1 21/n 1'
_symmetry_space_group_name_Hall '-P 2yn'
_symmetry_space_group_name_H-M 'P 1 21/n 1'
_audit_creation_method SHELXL-2014/7
_audit_update_record
;
2018-12-20 deposited with the CCDC.
2019-02-01 downloaded from the CCDC.
;
_cell_angle_alpha 90
_cell_angle_beta 92.3336(16)
_cell_angle_gamma 90
_cell_formula_units_Z 4
_cell_length_a 7.5508(4)
_cell_length_b 11.3352(6)
_cell_length_c 11.2366(6)
_cell_measurement_reflns_used 2222
_cell_measurement_temperature 173(2)
_cell_measurement_theta_max 27.575
_cell_measurement_theta_min 2.553
_cell_volume 960.94(9)
_computing_cell_refinement 'Bruker SAINT'
_computing_data_collection 'Bruker APEX2'
_computing_data_reduction 'Bruker SAINT'
_computing_molecular_graphics 'Bruker SHELXTL'
_computing_publication_material 'Bruker SHELXTL'
_computing_structure_refinement 'SHELXL-2014/7 (Sheldrick, 2014)'
_diffrn_ambient_temperature 173(2)
_diffrn_measured_fraction_theta_full 1.000
_diffrn_measured_fraction_theta_max 1.000
_diffrn_measurement_device_type 'Bruker APEX-II'
_diffrn_measurement_method '0.5 wide w/ exposures'
_diffrn_radiation_type MoK\a
_diffrn_radiation_wavelength 0.71073
_diffrn_reflns_av_R_equivalents 0.0376
_diffrn_reflns_av_unetI/netI 0.0180
_diffrn_reflns_Laue_measured_fraction_full 1.000
_diffrn_reflns_Laue_measured_fraction_max 1.000
_diffrn_reflns_limit_h_max 9
_diffrn_reflns_limit_h_min -9
_diffrn_reflns_limit_k_max 14
_diffrn_reflns_limit_k_min -14
_diffrn_reflns_limit_l_max 14
_diffrn_reflns_limit_l_min -14
_diffrn_reflns_number 25584
_diffrn_reflns_point_group_measured_fraction_full 1.000
_diffrn_reflns_point_group_measured_fraction_max 1.000
_diffrn_reflns_theta_full 25.242
_diffrn_reflns_theta_max 27.575
_diffrn_reflns_theta_min 2.553
_diffrn_source 'Turbo X-ray Source'
_exptl_absorpt_coefficient_mu 14.494
_exptl_absorpt_correction_T_max 0.748
_exptl_absorpt_correction_T_min 0.599
_exptl_absorpt_correction_type multi-scan
_exptl_absorpt_process_details SHELTXPREP
_exptl_crystal_colour Purple
_exptl_crystal_density_diffrn 4.687
_exptl_crystal_density_meas ?
_exptl_crystal_density_method 'Not measured'
_exptl_crystal_description Tablet
_exptl_crystal_F_000 1204
_exptl_crystal_size_max 0.08
_exptl_crystal_size_mid 0.03
_exptl_crystal_size_min 0.02
_refine_diff_density_max 0.939
_refine_diff_density_min -0.872
_refine_diff_density_rms 0.191
_refine_ls_extinction_coef 0.00240(8)
_refine_ls_extinction_expression Fc^*^=kFc[1+0.001xFc^2^\l^3^/sin(2\q)]^-1/4^
_refine_ls_extinction_method 'SHELXL-2014/7 (Sheldrick 2014'
_refine_ls_goodness_of_fit_ref 1.164
_refine_ls_hydrogen_treatment undef
_refine_ls_matrix_type full
_refine_ls_number_parameters 146
_refine_ls_number_reflns 2222
_refine_ls_number_restraints 0
_refine_ls_restrained_S_all 1.164
_refine_ls_R_factor_all 0.0184
_refine_ls_R_factor_gt 0.0165
_refine_ls_shift/su_max 0.001
_refine_ls_shift/su_mean 0.000
_refine_ls_structure_factor_coef Fsqd
_refine_ls_weighting_details 'w=1/[\s^2^(Fo^2^)+(0.0135P)^2^+3.2673P] where P=(Fo^2^+2Fc^2^)/3'
_refine_ls_weighting_scheme calc
_refine_ls_wR_factor_gt 0.0372
_refine_ls_wR_factor_ref 0.0378
_reflns_Friedel_coverage 0.000
_reflns_number_gt 2102
_reflns_number_total 2222
_reflns_threshold_expression 'I > 2\s(I)'
_cod_data_source_file c8dt05120h2.cif
_cod_data_source_block Er
_cod_depositor_comments
;
The following automatic conversions were performed:

'_chemical_melting_point' value 'N/A' was changed to '?' - the value
is undefined or not given.

'_exptl_crystal_density_meas' value 'Not measured' was changed to '?'
- the value is perceived as not measured.

Automatic conversion script
Id: cif_fix_values 4973 2017-02-22 13:04:09Z antanas 

 Adding full bibliography for 7048837--7048847.cif.
;
_cod_database_code 7048846
_shelx_shelxl_version_number 2014/7
_shelx_space_group_comment
;
The symmetry employed for this shelxl refinement is uniquely defined
by the following loop, which should always be used as a source of
symmetry information in preference to the above space-group names.
They are only intended as comments.
;
_shelx_estimated_absorpt_t_min 0.599
_shelx_estimated_absorpt_t_max 0.748

loop_
_space_group_symop_operation_xyz
'x, y, z'
'-x+1/2, y+1/2, -z+1/2'
'-x, -y, -z'
'x-1/2, -y-1/2, z-1/2'

loop_
_atom_site_label
_atom_site_type_symbol
_atom_site_fract_x
_atom_site_fract_y
_atom_site_fract_z
_atom_site_U_iso_or_equiv
_atom_site_adp_type
_atom_site_occupancy
_atom_site_site_symmetry_order
_atom_site_calc_flag
Er1 Er 0.58233(2) 0.25556(2) 0.11639(2) 0.00666(6) Uani 1 1 d
I1 I 0.38698(3) 0.10913(2) 0.40077(2) 0.00850(7) Uani 1 1 d
Mo1 Mo 0.59761(4) 0.59598(3) 0.20260(3) 0.00741(8) Uani 1 1 d
Mo2 Mo 0.63568(4) 0.91124(3) 0.16778(3) 0.00677(8) Uani 1 1 d
O1 O 0.7049(4) 0.7506(2) 0.2202(3) 0.0096(6) Uani 1 1 d
O2 O 0.6530(4) 0.4353(2) 0.1972(2) 0.0097(5) Uani 1 1 d
O3 O 0.6960(4) 1.0719(2) 0.1601(2) 0.0102(6) Uani 1 1 d
O4 O 0.4945(4) 0.6219(2) 0.0632(3) 0.0131(6) Uani 1 1 d
O5 O 0.5408(4) 0.8711(2) 0.0303(2) 0.0143(6) Uani 1 1 d
O6 O 0.3414(4) 0.2145(3) 0.5173(3) 0.0149(6) Uani 1 1 d
O7 O 0.6181(4) 0.0748(2) 0.4378(3) 0.0130(6) Uani 1 1 d
O8 O 0.4231(4) 0.6015(3) 0.2929(3) 0.0176(6) Uani 1 1 d
O9 O 0.4537(4) 0.9236(3) 0.2521(3) 0.0166(6) Uani 1 1 d
O10 O 0.4225(4) 0.2143(3) 0.2848(3) 0.0172(6) Uani 1 1 d
OW1 O 0.2916(4) 0.3146(4) 0.1075(3) 0.0298(9) Uani 1 1 d
OW2 O 0.8972(4) 0.8968(3) 0.0588(3) 0.0202(7) Uani 1 1 d

loop_
_atom_site_aniso_label
_atom_site_aniso_U_11
_atom_site_aniso_U_22
_atom_site_aniso_U_33
_atom_site_aniso_U_23
_atom_site_aniso_U_13
_atom_site_aniso_U_12
Er1 0.00821(10) 0.00587(9) 0.00582(9) -0.00011(6) -0.00065(6) -0.00008(6)
I1 0.00740(12) 0.01091(13) 0.00721(13) 0.00001(9) 0.00051(9) -0.00051(9)
Mo1 0.00821(16) 0.00490(15) 0.00887(16) 0.00045(12) -0.00287(12) 0.00001(11)
Mo2 0.00833(16) 0.00474(15) 0.00703(16) -0.00082(12) -0.00238(12) 0.00016(11)
O1 0.0127(14) 0.0050(13) 0.0107(14) 0.0018(10) -0.0037(11) -0.0002(10)
O2 0.0125(14) 0.0064(13) 0.0100(13) 0.0002(11) -0.0026(11) 0.0000(11)
O3 0.0130(14) 0.0071(13) 0.0101(13) 0.0001(11) -0.0035(11) 0.0006(11)
O4 0.0150(15) 0.0120(14) 0.0117(14) 0.0013(11) -0.0044(11) -0.0015(11)
O5 0.0209(16) 0.0087(14) 0.0124(15) -0.0005(11) -0.0090(12) 0.0016(11)
O6 0.0141(15) 0.0160(15) 0.0149(15) -0.0057(12) 0.0042(12) -0.0023(12)
O7 0.0096(14) 0.0162(15) 0.0128(14) -0.0020(12) -0.0022(11) 0.0022(11)
O8 0.0148(16) 0.0204(16) 0.0177(16) 0.0003(12) 0.0027(12) 0.0028(12)
O9 0.0154(15) 0.0153(15) 0.0194(16) -0.0015(12) 0.0047(12) -0.0001(12)
O10 0.0144(15) 0.0245(16) 0.0131(15) 0.0099(13) 0.0045(12) 0.0011(13)
OW1 0.0192(17) 0.053(2) 0.0176(17) 0.0153(16) 0.0062(13) 0.0200(16)
OW2 0.0219(17) 0.0204(17) 0.0188(17) -0.0007(13) 0.0058(13) 0.0024(13)

loop_
_atom_type_symbol
_atom_type_description
_atom_type_scat_dispersion_real
_atom_type_scat_dispersion_imag
_atom_type_scat_source
O O 0.0106 0.0060 'International Tables Vol C Tables 4.2.6.8 and 6.1.1.4'
Mo Mo -1.6832 0.6857 'International Tables Vol C Tables 4.2.6.8 and 6.1.1.4'
I I -0.4742 1.8119 'International Tables Vol C Tables 4.2.6.8 and 6.1.1.4'
Er Er -0.2586 4.9576 'International Tables Vol C Tables 4.2.6.8 and 6.1.1.4'

loop_
_geom_angle_atom_site_label_1
_geom_angle_atom_site_label_2
_geom_angle_atom_site_label_3
_geom_angle
_geom_angle_site_symmetry_1
_geom_angle_site_symmetry_3
O2 Er1 O3 130.09(10) . 1_545
O2 Er1 OW1 87.97(12) . .
O3 Er1 OW1 128.49(12) 1_545 .
O2 Er1 O6 82.65(10) . 4_665
O3 Er1 O6 85.40(10) 1_545 4_665
OW1 Er1 O6 139.70(11) . 4_665
O2 Er1 O10 88.66(11) . .
O3 Er1 O10 81.14(10) 1_545 .
OW1 Er1 O10 64.40(11) . .
O6 Er1 O10 153.45(10) 4_665 .
O2 Er1 O5 154.57(9) . 3_665
O3 Er1 O5 74.34(9) 1_545 3_665
OW1 Er1 O5 78.30(12) . 3_665
O6 Er1 O5 94.02(11) 4_665 3_665
O10 Er1 O5 104.12(11) . 3_665
O2 Er1 O1 64.99(9) . 2_645
O3 Er1 O1 65.22(9) 1_545 2_645
OW1 Er1 O1 130.72(11) . 2_645
O6 Er1 O1 79.51(10) 4_665 2_645
O10 Er1 O1 74.09(10) . 2_645
O5 Er1 O1 139.37(9) 3_665 2_645
O2 Er1 O4 82.41(9) . 3_665
O3 Er1 O4 138.50(9) 1_545 3_665
OW1 Er1 O4 67.19(11) . 3_665
O6 Er1 O4 72.74(10) 4_665 3_665
O10 Er1 O4 130.99(10) . 3_665
O5 Er1 O4 72.58(10) 3_665 3_665
O1 Er1 O4 139.47(9) 2_645 3_665
O10 I1 O6 97.17(14) . .
O10 I1 O7 97.92(13) . .
O6 I1 O7 100.58(13) . .
O8 Mo1 O4 101.64(14) . .
O8 Mo1 O2 103.61(13) . .
O4 Mo1 O2 103.12(12) . .
O8 Mo1 O1 103.73(13) . .
O4 Mo1 O1 96.23(12) . .
O2 Mo1 O1 142.29(12) . .
O8 Mo1 O3 97.61(13) . 2_645
O4 Mo1 O3 160.47(12) . 2_645
O2 Mo1 O3 75.22(11) . 2_645
O1 Mo1 O3 75.85(11) . 2_645
O8 Mo1 Mo2 103.91(10) . 2_645
O4 Mo1 Mo2 139.91(10) . 2_645
O2 Mo1 Mo2 40.82(8) . 2_645
O1 Mo1 Mo2 106.95(8) . 2_645
O3 Mo1 Mo2 34.42(7) 2_645 2_645
O9 Mo2 O5 101.70(15) . .
O9 Mo2 O3 98.50(13) . .
O5 Mo2 O3 107.76(12) . .
O9 Mo2 O1 96.86(13) . .
O5 Mo2 O1 96.78(12) . .
O3 Mo2 O1 147.57(12) . .
O9 Mo2 O2 100.77(13) . 2_655
O5 Mo2 O2 156.67(13) . 2_655
O3 Mo2 O2 74.81(11) . 2_655
O1 Mo2 O2 74.35(11) . 2_655
O9 Mo2 OW2 177.22(13) . .
O5 Mo2 OW2 81.08(13) . .
O3 Mo2 OW2 80.48(11) . .
O1 Mo2 OW2 82.82(11) . .
O2 Mo2 OW2 76.47(11) 2_655 .
O9 Mo2 Mo1 101.47(10) . 2_655
O5 Mo2 Mo1 143.35(10) . 2_655
O3 Mo2 Mo1 40.61(8) . 2_655
O1 Mo2 Mo1 108.18(8) . 2_655
O2 Mo2 Mo1 34.21(7) 2_655 2_655
OW2 Mo2 Mo1 76.06(8) . 2_655
Mo1 O1 Mo2 134.29(15) . .
Mo1 O1 Er1 111.40(12) . 2_655
Mo2 O1 Er1 111.60(11) . 2_655
Mo1 O2 Mo2 104.97(12) . 2_645
Mo1 O2 Er1 146.35(14) . .
Mo2 O2 Er1 108.55(11) 2_645 .
Mo2 O3 Mo1 104.96(12) . 2_655
Mo2 O3 Er1 142.99(14) . 1_565
Mo1 O3 Er1 106.86(11) 2_655 1_565
Mo1 O4 Er1 154.00(15) . 3_665
Mo2 O5 Er1 157.14(16) . 3_665
I1 O6 Er1 129.17(15) . 4_566
I1 O10 Er1 145.07(17) . .

loop_
_geom_bond_atom_site_label_1
_geom_bond_atom_site_label_2
_geom_bond_distance
_geom_bond_site_symmetry_2
Er1 O2 2.285(3) .
Er1 O3 2.297(3) 1_545
Er1 OW1 2.293(3) .
Er1 O6 2.315(3) 4_665
Er1 O10 2.333(3) .
Er1 O5 2.349(3) 3_665
Er1 O1 2.391(3) 2_645
Er1 O4 2.498(3) 3_665
I1 O10 1.794(3) .
I1 O6 1.816(3) .
I1 O7 1.819(3) .
Mo1 O8 1.697(3) .
Mo1 O4 1.746(3) .
Mo1 O2 1.870(3) .
Mo1 O1 1.937(3) .
Mo1 O3 2.165(3) 2_645
Mo1 Mo2 3.2129(5) 2_645
Mo2 O9 1.706(3) .
Mo2 O5 1.736(3) .
Mo2 O3 1.880(3) .
Mo2 O1 1.978(3) .
Mo2 O2 2.174(3) 2_655
Mo2 OW2 2.371(3) .
Mo2 Mo1 3.2129(5) 2_655
O1 Er1 2.391(3) 2_655
O2 Mo2 2.174(3) 2_645
O3 Mo1 2.165(3) 2_655
O3 Er1 2.297(3) 1_565
O4 Er1 2.498(3) 3_665
O5 Er1 2.349(3) 3_665
O6 Er1 2.315(3) 4_566
